data_2235860
loop_
_publ_author_name
'Zhao, Jin-He'
'Lin, Yan-Xia'
'Wu, Wei'
'Zhang, Zhong'

_publ_section_title
;
 [\m-2,2'-(1,4-Phenylene)diacetato-\k^2^<i>O</i>^1^:<i>O</i>^4^]bis[aqua(2,2'-bipyridine-\k^2^<i>N</i>,<i>N</i>')chloridocopper(II)]
 dihydrate
;
_journal_coeditor_code HY2565
_journal_issue 8
_journal_name_full 'Acta Crystallographica Section E'
_journal_page_first m1114
_journal_paper_doi 10.1107/S1600536812029686
_journal_volume 68
_journal_year 2012
_chemical_formula_iupac '[Cu2 (C10 H8 O4) Cl2 (C10 H8 N2)2 (H2 O)2], 2H2 O'
_chemical_formula_moiety 'C30 H28 Cl2 Cu2 N4 O6, 2(H2 O)'
_chemical_formula_sum 'C30 H32 Cl2 Cu2 N4 O8'
_chemical_formula_weight 774.58
_chemical_name_systematic
;
[\m-2,2'-(1,4-Phenylene)diacetato-\k^2^<i>O</i>^1^:<i>O</i>^4^]bis[aqua(2,2'-
bipyridine-\k^2^<i>N</i>,<i>N</i>')chloridocopper(II)] dihydrate
;
_space_group_IT_number 14
_symmetry_cell_setting monoclinic
_symmetry_space_group_name_Hall '-P 2ybc'
_symmetry_space_group_name_H-M 'P 1 21/c 1'
_atom_sites_solution_hydrogens geom
_atom_sites_solution_primary direct
_atom_sites_solution_secondary difmap
_audit_creation_method SHELXL-97
_cell_angle_alpha 90.00
_cell_angle_beta 100.507(5)
_cell_angle_gamma 90.00
_cell_formula_units_Z 2
_cell_length_a 11.713(4)
_cell_length_b 6.954(2)
_cell_length_c 19.585(7)
_cell_measurement_reflns_used 3637
_cell_measurement_temperature 296(2)
_cell_measurement_theta_max 28.17
_cell_measurement_theta_min 2.50
_cell_volume 1568.5(9)
_computing_cell_refinement 'SAINT (Bruker, 2007)'
_computing_data_collection 'SMART (Bruker, 2007)'
_computing_data_reduction 'SAINT (Bruker, 2007)'
_computing_molecular_graphics 'DIAMOND (Brandenburg, 1999)'
_computing_publication_material 'SHELXTL (Sheldrick, 2008)'
_computing_structure_refinement 'SHELXL97 (Sheldrick, 2008)'
_computing_structure_solution 'SHELXS97 (Sheldrick, 2008)'
_diffrn_ambient_temperature 296(2)
_diffrn_measured_fraction_theta_full 0.974
_diffrn_measured_fraction_theta_max 0.974
_diffrn_measurement_device_type 'Bruker SMART 1000 CCD'
_diffrn_measurement_method '\f and \w scans'
_diffrn_radiation_monochromator graphite
_diffrn_radiation_source 'fine-focus sealed tube'
_diffrn_radiation_type MoK\a
_diffrn_radiation_wavelength 0.71073
_diffrn_reflns_av_R_equivalents 0.0391
_diffrn_reflns_av_sigmaI/netI 0.0569
_diffrn_reflns_limit_h_max 14
_diffrn_reflns_limit_h_min -14
_diffrn_reflns_limit_k_max 8
_diffrn_reflns_limit_k_min -8
_diffrn_reflns_limit_l_max 18
_diffrn_reflns_limit_l_min -23
_diffrn_reflns_number 7958
_diffrn_reflns_theta_full 25.99
_diffrn_reflns_theta_max 25.99
_diffrn_reflns_theta_min 1.77
_exptl_absorpt_coefficient_mu 1.584
_exptl_absorpt_correction_T_max 0.5919
_exptl_absorpt_correction_T_min 0.5629
_exptl_absorpt_correction_type multi-scan
_exptl_absorpt_process_details '(SADABS; Sheldrick, 1996)'
_exptl_crystal_colour blue
_exptl_crystal_density_diffrn 1.640
_exptl_crystal_density_method 'not measured'
_exptl_crystal_description block
_exptl_crystal_F_000 792
_exptl_crystal_size_max 0.41
_exptl_crystal_size_mid 0.39
_exptl_crystal_size_min 0.37
_refine_diff_density_max 0.922
_refine_diff_density_min -0.786
_refine_ls_extinction_coef 0.0220(15)
_refine_ls_extinction_expression Fc^*^=kFc[1+0.001xFc^2^\l^3^/sin(2\q)]^-1/4^
_refine_ls_extinction_method 'SHELXL97 (Sheldrick, 2008)'
_refine_ls_goodness_of_fit_ref 1.058
_refine_ls_hydrogen_treatment constr
_refine_ls_matrix_type full
_refine_ls_number_parameters 209
_refine_ls_number_reflns 3011
_refine_ls_number_restraints 0
_refine_ls_restrained_S_all 1.058
_refine_ls_R_factor_all 0.0921
_refine_ls_R_factor_gt 0.0832
_refine_ls_shift/su_max 0.000
_refine_ls_shift/su_mean 0.000
_refine_ls_structure_factor_coef Fsqd
_refine_ls_weighting_details 'calc w=1/[\s^2^(Fo^2^)+(0.0067P)^2^+24.0162P] where P=(Fo^2^+2Fc^2^)/3'
_refine_ls_weighting_scheme calc
_refine_ls_wR_factor_gt 0.1727
_refine_ls_wR_factor_ref 0.1768
_reflns_number_gt 2394
_reflns_number_total 3011
_reflns_threshold_expression I>2\s(I)
_cod_data_source_file hy2565.cif
_cod_data_source_block I
_cod_original_cell_volume 1568.6(9)
_cod_original_sg_symbol_H-M 'P 21/c'
_cod_database_code 2235860
_cod_database_fobs_code 2235860

loop_
_symmetry_equiv_pos_as_xyz
'x, y, z'
'-x, y+1/2, -z+1/2'
'-x, -y, -z'
'x, -y-1/2, z-1/2'

loop_
_atom_site_type_symbol
_atom_site_label
_atom_site_fract_x
_atom_site_fract_y
_atom_site_fract_z
_atom_site_U_iso_or_equiv
_atom_site_adp_type
_atom_site_calc_flag
_atom_site_refinement_flags
_atom_site_occupancy
_atom_site_symmetry_multiplicity
Cu Cu1 0.77380(7) 0.64270(13) 0.35400(4) 0.0243(3) Uani d . 1 1
Cl Cl1 0.71866(18) 0.5594(4) 0.24104(10) 0.0431(6) Uani d . 1 1
N N1 0.9450(5) 0.6443(10) 0.3524(3) 0.0313(14) Uani d . 1 1
N N2 0.8374(5) 0.7190(9) 0.4531(3) 0.0281(14) Uani d . 1 1
O O1 0.6232(4) 0.5601(8) 0.3742(3) 0.0295(12) Uani d . 1 1
O O2 0.7159(4) 0.2915(8) 0.4109(3) 0.0345(13) Uani d . 1 1
O O3 0.7324(6) 0.9562(8) 0.3321(3) 0.0473(16) Uani d . 1 1
H H3A 0.7360 1.0454 0.3620 0.057 Uiso d R 1 1
H H3B 0.6885 0.9940 0.2951 0.057 Uiso d R 1 1
O O4 0.4144(6) 0.6431(10) 0.2741(3) 0.0547(18) Uani d . 1 1
H H4A 0.4750 0.6346 0.3053 0.066 Uiso d R 1 1
H H4B 0.3871 0.7562 0.2748 0.066 Uiso d R 1 1
C C1 0.9972(8) 0.6049(13) 0.2969(4) 0.041(2) Uani d . 1 1
H H1 0.9499 0.5767 0.2546 0.049 Uiso calc R 1 1
C C2 1.1147(8) 0.6046(15) 0.2998(5) 0.048(2) Uani d . 1 1
H H2 1.1470 0.5736 0.2612 0.057 Uiso calc R 1 1
C C3 1.1824(7) 0.6517(14) 0.3616(4) 0.041(2) Uani d . 1 1
H H3 1.2625 0.6590 0.3649 0.050 Uiso calc R 1 1
C C4 1.1348(7) 0.6885(12) 0.4192(4) 0.0337(18) Uani d . 1 1
H H4 1.1818 0.7147 0.4618 0.040 Uiso calc R 1 1
C C5 1.0153(6) 0.6858(9) 0.4124(4) 0.0235(15) Uani d . 1 1
C C6 0.9531(6) 0.7264(10) 0.4706(4) 0.0224(15) Uani d . 1 1
C C7 1.0085(7) 0.7747(11) 0.5371(4) 0.0295(17) Uani d . 1 1
H H7 1.0891 0.7797 0.5483 0.035 Uiso calc R 1 1
C C8 0.9419(8) 0.8147(11) 0.5861(4) 0.0360(19) Uani d . 1 1
H H8 0.9771 0.8440 0.6313 0.043 Uiso calc R 1 1
C C9 0.8234(7) 0.8113(13) 0.5681(4) 0.039(2) Uani d . 1 1
H H9 0.7774 0.8423 0.6005 0.047 Uiso calc R 1 1
C C10 0.7729(6) 0.7610(12) 0.5006(4) 0.0318(17) Uani d . 1 1
H H10 0.6924 0.7565 0.4884 0.038 Uiso calc R 1 1
C C11 0.6254(6) 0.3871(10) 0.3943(3) 0.0240(15) Uani d . 1 1
C C12 0.5077(6) 0.2956(12) 0.3957(4) 0.0316(18) Uani d . 1 1
H H12A 0.4540 0.3965 0.4031 0.038 Uiso calc R 1 1
H H12B 0.4790 0.2399 0.3504 0.038 Uiso calc R 1 1
C C13 0.5059(6) 0.1417(11) 0.4501(4) 0.0245(15) Uani d . 1 1
C C14 0.5399(7) 0.1820(11) 0.5198(4) 0.0330(18) Uani d . 1 1
H H14 0.5661 0.3047 0.5336 0.040 Uiso calc R 1 1
C C15 0.4647(6) -0.0410(11) 0.4305(4) 0.0282(16) Uani d . 1 1
H H15 0.4399 -0.0693 0.3838 0.034 Uiso calc R 1 1

loop_
_atom_site_aniso_label
_atom_site_aniso_U_11
_atom_site_aniso_U_22
_atom_site_aniso_U_33
_atom_site_aniso_U_12
_atom_site_aniso_U_13
_atom_site_aniso_U_23
Cu1 0.0217(5) 0.0281(5) 0.0225(5) -0.0032(4) 0.0024(3) -0.0004(4)
Cl1 0.0393(11) 0.0609(14) 0.0257(10) -0.0081(10) -0.0029(8) -0.0083(9)
N1 0.034(3) 0.033(3) 0.026(3) -0.004(3) 0.003(3) 0.006(3)
N2 0.027(3) 0.030(3) 0.026(3) -0.003(3) 0.002(3) -0.001(3)
O1 0.021(3) 0.033(3) 0.033(3) -0.001(2) 0.002(2) 0.004(2)
O2 0.029(3) 0.034(3) 0.039(3) 0.002(2) 0.002(2) 0.007(2)
O3 0.074(4) 0.028(3) 0.037(3) 0.013(3) 0.002(3) 0.002(3)
O4 0.053(4) 0.044(4) 0.058(4) 0.008(3) -0.014(3) -0.003(3)
C1 0.045(5) 0.051(5) 0.025(4) -0.004(4) 0.004(4) 0.001(4)
C2 0.038(5) 0.069(7) 0.041(5) -0.004(5) 0.018(4) 0.005(5)
C3 0.025(4) 0.061(6) 0.035(4) -0.004(4) -0.002(3) 0.007(4)
C4 0.027(4) 0.040(5) 0.033(4) -0.001(3) 0.003(3) -0.003(4)
C5 0.022(3) 0.016(3) 0.032(4) -0.005(3) 0.005(3) 0.005(3)
C6 0.020(3) 0.020(3) 0.026(4) 0.003(3) 0.000(3) 0.002(3)
C7 0.029(4) 0.028(4) 0.028(4) -0.007(3) -0.004(3) 0.000(3)
C8 0.053(5) 0.031(4) 0.023(4) 0.004(4) 0.003(3) -0.007(3)
C9 0.039(5) 0.047(5) 0.035(4) 0.001(4) 0.018(4) -0.010(4)
C10 0.023(4) 0.042(5) 0.031(4) 0.002(3) 0.007(3) 0.002(4)
C11 0.036(4) 0.021(4) 0.014(3) -0.005(3) 0.000(3) 0.001(3)
C12 0.023(4) 0.041(4) 0.026(4) -0.012(3) -0.009(3) 0.003(3)
C13 0.018(3) 0.034(4) 0.022(3) -0.002(3) 0.007(3) 0.005(3)
C14 0.043(5) 0.024(4) 0.032(4) -0.002(3) 0.006(3) -0.006(3)
C15 0.029(4) 0.033(4) 0.021(3) -0.010(3) 0.001(3) -0.001(3)

loop_
_atom_type_symbol
_atom_type_description
_atom_type_scat_dispersion_real
_atom_type_scat_dispersion_imag
_atom_type_scat_source
C C 0.0033 0.0016 'International Tables Vol C Tables 4.2.6.8 and 6.1.1.4'
H H 0.0000 0.0000 'International Tables Vol C Tables 4.2.6.8 and 6.1.1.4'
N N 0.0061 0.0033 'International Tables Vol C Tables 4.2.6.8 and 6.1.1.4'
O O 0.0106 0.0060 'International Tables Vol C Tables 4.2.6.8 and 6.1.1.4'
Cl Cl 0.1484 0.1585 'International Tables Vol C Tables 4.2.6.8 and 6.1.1.4'
Cu Cu 0.3201 1.2651 'International Tables Vol C Tables 4.2.6.8 and 6.1.1.4'

loop_
_geom_angle_atom_site_label_1
_geom_angle_atom_site_label_2
_geom_angle_atom_site_label_3
_geom_angle_site_symmetry_1
_geom_angle_site_symmetry_3
_geom_angle
O1 Cu1 N1 . . 160.0(2)
O1 Cu1 N2 . . 94.1(2)
N1 Cu1 N2 . . 79.6(3)
O1 Cu1 O3 . . 98.7(2)
N1 Cu1 O3 . . 99.9(3)
N2 Cu1 O3 . . 87.6(2)
O1 Cu1 Cl1 . . 90.87(16)
N1 Cu1 Cl1 . . 95.37(19)
N2 Cu1 Cl1 . . 174.95(19)
O3 Cu1 Cl1 . . 92.75(17)
C5 N1 C1 . . 116.6(7)
C5 N1 Cu1 . . 116.3(5)
C1 N1 Cu1 . . 127.1(5)
C10 N2 C6 . . 119.4(6)
C10 N2 Cu1 . . 124.9(5)
C6 N2 Cu1 . . 115.8(5)
C11 O1 Cu1 . . 111.9(5)
Cu1 O3 H3A . . 126.3
Cu1 O3 H3B . . 122.4
H3A O3 H3B . . 108.0
H4A O4 H4B . . 108.7
C2 C1 N1 . . 124.1(8)
C2 C1 H1 . . 118.0
N1 C1 H1 . . 118.0
C3 C2 C1 . . 117.1(8)
C3 C2 H2 . . 121.5
C1 C2 H2 . . 121.5
C2 C3 C4 . . 121.2(8)
C2 C3 H3 . . 119.4
C4 C3 H3 . . 119.4
C3 C4 C5 . . 118.4(7)
C3 C4 H4 . . 120.8
C5 C4 H4 . . 120.8
N1 C5 C4 . . 122.5(7)
N1 C5 C6 . . 114.0(6)
C4 C5 C6 . . 123.6(7)
N2 C6 C7 . . 121.9(7)
N2 C6 C5 . . 114.3(6)
C7 C6 C5 . . 123.8(6)
C8 C7 C6 . . 118.6(7)
C8 C7 H7 . . 120.7
C6 C7 H7 . . 120.7
C9 C8 C7 . . 119.8(7)
C9 C8 H8 . . 120.1
C7 C8 H8 . . 120.1
C8 C9 C10 . . 119.0(7)
C8 C9 H9 . . 120.5
C10 C9 H9 . . 120.5
N2 C10 C9 . . 121.4(7)
N2 C10 H10 . . 119.3
C9 C10 H10 . . 119.3
O2 C11 O1 . . 123.9(7)
O2 C11 C12 . . 120.2(6)
O1 C11 C12 . . 115.8(7)
C13 C12 C11 . . 115.9(6)
C13 C12 H12A . . 108.3
C11 C12 H12A . . 108.3
C13 C12 H12B . . 108.3
C11 C12 H12B . . 108.3
H12A C12 H12B . . 107.4
C14 C13 C15 . . 118.9(7)
C14 C13 C12 . . 121.0(7)
C15 C13 C12 . . 120.1(6)
C13 C14 C15 . 3_656 120.6(7)
C13 C14 H14 . . 119.7
C15 C14 H14 3_656 . 119.7
C13 C15 C14 . 3_656 120.6(7)
C13 C15 H15 . . 119.7
C14 C15 H15 3_656 . 119.7

loop_
_geom_bond_atom_site_label_1
_geom_bond_atom_site_label_2
_geom_bond_site_symmetry_2
_geom_bond_distance
Cu1 O1 . 1.963(5)
Cu1 N1 . 2.011(6)
Cu1 N2 . 2.020(6)
Cu1 O3 . 2.257(6)
Cu1 Cl1 . 2.264(2)
N1 C5 . 1.338(9)
N1 C1 . 1.368(10)
N2 C10 . 1.333(10)
N2 C6 . 1.338(9)
O1 C11 . 1.265(8)
O2 C11 . 1.243(9)
O3 H3A . 0.8500
O3 H3B . 0.8500
O4 H4A . 0.8500
O4 H4B . 0.8500
C1 C2 . 1.367(12)
C1 H1 . 0.9300
C2 C3 . 1.361(12)
C2 H2 . 0.9300
C3 C4 . 1.369(11)
C3 H3 . 0.9300
C4 C5 . 1.383(10)
C4 H4 . 0.9300
C5 C6 . 1.487(10)
C6 C7 . 1.387(9)
C7 C8 . 1.369(11)
C7 H7 . 0.9300
C8 C9 . 1.368(12)
C8 H8 . 0.9300
C9 C10 . 1.391(11)
C9 H9 . 0.9300
C10 H10 . 0.9300
C11 C12 . 1.523(10)
C12 C13 . 1.513(10)
C12 H12A . 0.9700
C12 H12B . 0.9700
C13 C14 . 1.379(10)
C13 C15 . 1.388(10)
C14 C15 3_656 1.389(11)
C14 H14 . 0.9300
C15 C14 3_656 1.389(11)
C15 H15 . 0.9300

loop_
_geom_hbond_atom_site_label_D
_geom_hbond_atom_site_label_H
_geom_hbond_atom_site_label_A
_geom_hbond_site_symmetry_A
_geom_hbond_distance_DH
_geom_hbond_distance_HA
_geom_hbond_distance_DA
_geom_hbond_angle_DHA
O3 H3A O2 1_565 0.85 2.00 2.822(8) 164
O3 H3B O4 2_655 0.85 1.94 2.769(8) 164
O4 H4A O1 . 0.85 2.06 2.900(8) 169
O4 H4B Cl1 2_655 0.85 2.44 3.276(7) 169
